data_7156278
loop_
_publ_author_name
'Boghi, Michele'
'Hall, Dennis G.'

_publ_section_title
;
 Valdecoxib vs. borazavaldecoxib: isoxazole BN/CC isosterism as a case
 study in designing and stabilizing boron heterocycles.
;
_journal_issue 26
_journal_name_full 'Organic &amp; biomolecular chemistry'
_journal_page_first 4849
_journal_page_last 4856
_journal_paper_doi 10.1039/c8ob00998h
_journal_volume 16
_journal_year 2018
_chemical_formula_moiety 'C16 H14 N2 O2'
_chemical_formula_sum 'C16 H14 N2 O2'
_chemical_formula_weight 266.29
_chemical_name_common 'compound 7'
_chemical_name_systematic 3,7a-Diphenyl-5,6-dihydro[1,3]oxazolo[3,2-d][1,2,4]oxadiazole
_space_group_crystal_system monoclinic
_space_group_IT_number 14
_space_group_name_Hall '-P 2ybc'
_space_group_name_H-M_alt 'P 1 21/c 1'
_symmetry_space_group_name_Hall '-P 2ybc'
_symmetry_space_group_name_H-M 'P 1 21/c 1'
_atom_sites_solution_hydrogens geom
_audit_creation_method SHELXL-2016/6
_audit_update_record
;
2018-04-17 deposited with the CCDC.
2018-06-08 downloaded from the CCDC.
;
_cell_angle_alpha 90
_cell_angle_beta 98.4476(10)
_cell_angle_gamma 90
_cell_formula_units_Z 4
_cell_length_a 8.9000(2)
_cell_length_b 9.5626(3)
_cell_length_c 15.9864(5)
_cell_measurement_reflns_used 9708
_cell_measurement_temperature 173(2)
_cell_measurement_theta_max 73.79
_cell_measurement_theta_min 5.41
_cell_volume 1345.80(7)
_computing_cell_refinement 'Bruker SAINT'
_computing_data_collection 'Bruker APEX2'
_computing_data_reduction 'Bruker SAINT'
_computing_molecular_graphics 'Bruker SHELXTL'
_computing_publication_material 'Bruker SHELXTL'
_computing_structure_refinement 'SHELXL-2016/6 (Sheldrick, 2016)'
_computing_structure_solution 'SHELXD (Schneider & Sheldrick, 2002)'
_diffrn_ambient_temperature 173(2)
_diffrn_measured_fraction_theta_full 0.972
_diffrn_measured_fraction_theta_max 0.966
_diffrn_measurement_device_type 'Bruker APEX-II CCD'
_diffrn_measurement_method '\f and \w scans'
_diffrn_radiation_type CuK\a
_diffrn_radiation_wavelength 1.54178
_diffrn_reflns_av_R_equivalents 0.0354
_diffrn_reflns_av_unetI/netI 0.0262
_diffrn_reflns_Laue_measured_fraction_full 0.972
_diffrn_reflns_Laue_measured_fraction_max 0.966
_diffrn_reflns_limit_h_max 11
_diffrn_reflns_limit_h_min -11
_diffrn_reflns_limit_k_max 11
_diffrn_reflns_limit_k_min -11
_diffrn_reflns_limit_l_max 19
_diffrn_reflns_limit_l_min -16
_diffrn_reflns_number 9199
_diffrn_reflns_point_group_measured_fraction_full 0.972
_diffrn_reflns_point_group_measured_fraction_max 0.966
_diffrn_reflns_theta_full 67.679
_diffrn_reflns_theta_max 73.783
_diffrn_reflns_theta_min 5.406
_exptl_absorpt_coefficient_mu 0.714
_exptl_absorpt_correction_T_max 1.0000
_exptl_absorpt_correction_T_min 0.5852
_exptl_absorpt_correction_type numerical
_exptl_absorpt_process_details 'SADABS 2016/2 (Krause et al., 2015)'
_exptl_crystal_colour colourless
_exptl_crystal_density_diffrn 1.314
_exptl_crystal_description fragment
_exptl_crystal_F_000 560
_exptl_crystal_size_max 0.726
_exptl_crystal_size_mid 0.549
_exptl_crystal_size_min 0.124
_refine_diff_density_max 0.267
_refine_diff_density_min -0.232
_refine_diff_density_rms 0.048
_refine_ls_extinction_method none
_refine_ls_goodness_of_fit_ref 1.034
_refine_ls_hydrogen_treatment constr
_refine_ls_matrix_type full
_refine_ls_number_parameters 181
_refine_ls_number_reflns 2621
_refine_ls_number_restraints 0
_refine_ls_restrained_S_all 1.034
_refine_ls_R_factor_all 0.0409
_refine_ls_R_factor_gt 0.0403
_refine_ls_shift/su_max 0.000
_refine_ls_shift/su_mean 0.000
_refine_ls_structure_factor_coef Fsqd
_refine_ls_weighting_details 'w=1/[\s^2^(Fo^2^)+(0.0597P)^2^+0.3398P] where P=(Fo^2^+2Fc^2^)/3'
_refine_ls_weighting_scheme calc
_refine_ls_wR_factor_gt 0.1058
_refine_ls_wR_factor_ref 0.1064
_reflns_Friedel_coverage 0.000
_reflns_number_gt 2545
_reflns_number_total 2621
_reflns_threshold_expression 'I > 2\s(I)'
_cod_data_source_file c8ob00998h2.cif
_cod_data_source_block dgh1706
_cod_depositor_comments 'Adding full bibliography for 7156277--7156280.cif.'
_cod_database_code 7156278
_shelx_shelxl_version_number 2016/6
_shelx_space_group_comment
; 
The symmetry employed for this shelxl refinement is uniquely defined 
by the following loop, which should always be used as a source of 
symmetry information in preference to the above space-group names. 
They are only intended as comments. 
;
_shelx_estimated_absorpt_t_min 0.625
_shelx_estimated_absorpt_t_max 0.917

loop_
_space_group_symop_operation_xyz
'x, y, z'
'-x, y+1/2, -z+1/2'
'-x, -y, -z'
'x, -y-1/2, z-1/2'

loop_
_atom_site_label
_atom_site_type_symbol
_atom_site_fract_x
_atom_site_fract_y
_atom_site_fract_z
_atom_site_U_iso_or_equiv
_atom_site_adp_type
_atom_site_occupancy
_atom_site_site_symmetry_order
_atom_site_calc_flag
_atom_site_refinement_flags_posn
_atom_site_refinement_flags_adp
O1 O 0.23178(10) 0.35084(9) 0.37277(6) 0.0404(2) Uani 1 1 d . .
O2 O 0.08866(10) 0.39212(8) 0.23928(6) 0.0389(2) Uani 1 1 d . .
N1 N 0.13377(12) 0.33608(11) 0.43632(7) 0.0375(3) Uani 1 1 d . .
N2 N 0.03611(10) 0.20586(8) 0.32277(6) 0.0249(2) Uani 1 1 d . .
C1 C 0.02483(12) 0.25612(11) 0.40362(7) 0.0279(2) Uani 1 1 d . .
C2 C -0.09659(13) 0.22720(11) 0.25674(7) 0.0302(3) Uani 1 1 d . .
H2A H -0.193260 0.214356 0.279527 0.036 Uiso 1 1 calc R U
H2B H -0.094190 0.163167 0.208292 0.036 Uiso 1 1 calc R U
C3 C -0.07449(14) 0.37863(12) 0.23196(9) 0.0375(3) Uani 1 1 d . .
H3A H -0.123656 0.397082 0.173343 0.045 Uiso 1 1 calc R U
H3B H -0.116429 0.443717 0.270787 0.045 Uiso 1 1 calc R U
C4 C 0.15893(12) 0.29029(10) 0.29612(8) 0.0293(3) Uani 1 1 d . .
C5 C -0.10125(12) 0.21773(11) 0.44928(7) 0.0284(2) Uani 1 1 d . .
C6 C -0.16039(13) 0.08234(12) 0.44351(8) 0.0342(3) Uani 1 1 d . .
H6 H -0.120324 0.014272 0.409546 0.041 Uiso 1 1 calc R U
C7 C -0.27817(15) 0.04789(15) 0.48778(9) 0.0438(3) Uani 1 1 d . .
H7 H -0.317074 -0.044770 0.485297 0.053 Uiso 1 1 calc R U
C8 C -0.33918(16) 0.14800(17) 0.53552(9) 0.0482(3) Uani 1 1 d . .
H8 H -0.420772 0.124168 0.565029 0.058 Uiso 1 1 calc R U
C9 C -0.28170(16) 0.28271(16) 0.54041(9) 0.0459(3) Uani 1 1 d . .
H9 H -0.324588 0.351295 0.572826 0.055 Uiso 1 1 calc R U
C10 C -0.16162(15) 0.31789(13) 0.49809(8) 0.0367(3) Uani 1 1 d . .
H10 H -0.120822 0.409850 0.502397 0.044 Uiso 1 1 calc R U
C11 C 0.27337(12) 0.20786(10) 0.25485(7) 0.0269(2) Uani 1 1 d . .
C12 C 0.39077(13) 0.13679(12) 0.30465(8) 0.0346(3) Uani 1 1 d . .
H12 H 0.405260 0.147769 0.364351 0.042 Uiso 1 1 calc R U
C13 C 0.48641(14) 0.05010(14) 0.26710(9) 0.0422(3) Uani 1 1 d . .
H13 H 0.566019 0.001561 0.301294 0.051 Uiso 1 1 calc R U
C14 C 0.46677(15) 0.03379(13) 0.18035(9) 0.0414(3) Uani 1 1 d . .
H14 H 0.531634 -0.026847 0.154991 0.050 Uiso 1 1 calc R U
C15 C 0.35207(15) 0.10624(13) 0.13047(8) 0.0376(3) Uani 1 1 d . .
H15 H 0.339279 0.096376 0.070710 0.045 Uiso 1 1 calc R U
C16 C 0.25573(13) 0.19323(11) 0.16755(8) 0.0313(3) Uani 1 1 d . .
H16 H 0.177444 0.242926 0.133055 0.038 Uiso 1 1 calc R U

loop_
_atom_site_aniso_label
_atom_site_aniso_U_11
_atom_site_aniso_U_22
_atom_site_aniso_U_33
_atom_site_aniso_U_23
_atom_site_aniso_U_13
_atom_site_aniso_U_12
O1 0.0400(5) 0.0360(5) 0.0485(6) -0.0193(4) 0.0176(4) -0.0172(4)
O2 0.0420(5) 0.0154(4) 0.0627(6) 0.0089(3) 0.0194(4) 0.0029(3)
N1 0.0388(5) 0.0336(5) 0.0426(6) -0.0157(4) 0.0142(4) -0.0096(4)
N2 0.0296(4) 0.0153(4) 0.0310(5) -0.0032(3) 0.0081(4) -0.0033(3)
C1 0.0335(5) 0.0178(5) 0.0332(6) -0.0050(4) 0.0074(4) -0.0013(4)
C2 0.0363(6) 0.0198(5) 0.0342(6) 0.0003(4) 0.0037(4) -0.0022(4)
C3 0.0402(6) 0.0205(5) 0.0522(8) 0.0044(5) 0.0086(5) 0.0030(4)
C4 0.0350(6) 0.0143(5) 0.0405(7) -0.0034(4) 0.0118(5) -0.0052(4)
C5 0.0314(5) 0.0256(5) 0.0287(6) -0.0012(4) 0.0057(4) -0.0007(4)
C6 0.0391(6) 0.0282(6) 0.0358(6) -0.0011(4) 0.0068(5) -0.0050(4)
C7 0.0457(7) 0.0447(7) 0.0410(8) 0.0062(5) 0.0064(5) -0.0152(6)
C8 0.0400(7) 0.0678(10) 0.0390(8) 0.0062(6) 0.0131(5) -0.0070(6)
C9 0.0457(7) 0.0549(8) 0.0403(8) -0.0042(6) 0.0175(6) 0.0055(6)
C10 0.0428(6) 0.0317(6) 0.0371(7) -0.0051(5) 0.0111(5) 0.0007(5)
C11 0.0306(5) 0.0162(5) 0.0355(6) 0.0011(4) 0.0099(4) -0.0042(4)
C12 0.0374(6) 0.0343(6) 0.0326(6) 0.0042(4) 0.0068(5) -0.0002(5)
C13 0.0364(6) 0.0425(7) 0.0483(8) 0.0104(5) 0.0086(5) 0.0110(5)
C14 0.0421(7) 0.0356(6) 0.0506(8) 0.0035(5) 0.0208(6) 0.0099(5)
C15 0.0468(7) 0.0347(6) 0.0335(7) 0.0009(5) 0.0134(5) 0.0027(5)
C16 0.0357(6) 0.0235(5) 0.0352(6) 0.0040(4) 0.0069(4) 0.0016(4)

loop_
_atom_type_symbol
_atom_type_description
_atom_type_scat_dispersion_real
_atom_type_scat_dispersion_imag
_atom_type_scat_source
C C 0.0181 0.0091 'International Tables Vol C Tables 4.2.6.8 and 6.1.1.4'
H H 0.0000 0.0000 'International Tables Vol C Tables 4.2.6.8 and 6.1.1.4'
N N 0.0311 0.0180 'International Tables Vol C Tables 4.2.6.8 and 6.1.1.4'
O O 0.0492 0.0322 'International Tables Vol C Tables 4.2.6.8 and 6.1.1.4'

loop_
_geom_angle_atom_site_label_1
_geom_angle_atom_site_label_2
_geom_angle_atom_site_label_3
_geom_angle
C4 O1 N1 108.73(8)
C4 O2 C3 109.57(8)
C1 N1 O1 105.70(9)
C1 N2 C4 103.69(8)
C1 N2 C2 117.06(9)
C4 N2 C2 105.49(8)
N1 C1 N2 115.41(10)
N1 C1 C5 122.11(10)
N2 C1 C5 122.47(9)
N2 C2 C3 101.36(9)
O2 C3 C2 103.33(9)
O2 C4 O1 112.08(8)
O2 C4 N2 106.66(9)
O1 C4 N2 103.76(9)
O2 C4 C11 109.94(9)
O1 C4 C11 109.67(9)
N2 C4 C11 114.62(8)
C10 C5 C6 120.17(11)
C10 C5 C1 119.43(10)
C6 C5 C1 120.40(10)
C7 C6 C5 119.49(12)
C8 C7 C6 120.26(12)
C7 C8 C9 120.22(12)
C8 C9 C10 120.19(12)
C9 C10 C5 119.65(12)
C16 C11 C12 119.31(10)
C16 C11 C4 120.44(10)
C12 C11 C4 120.06(10)
C13 C12 C11 120.04(12)
C14 C13 C12 120.48(12)
C13 C14 C15 119.70(11)
C14 C15 C16 120.20(12)
C11 C16 C15 120.25(11)

loop_
_geom_bond_atom_site_label_1
_geom_bond_atom_site_label_2
_geom_bond_distance
O1 C4 1.4226(14)
O1 N1 1.4399(13)
O2 C4 1.4135(14)
O2 C3 1.4453(15)
N1 C1 1.2842(15)
N2 C1 1.3963(14)
N2 C4 1.4714(13)
N2 C2 1.4780(14)
C1 C5 1.4722(15)
C2 C3 1.5217(15)
C4 C11 1.5137(14)
C5 C10 1.3921(16)
C5 C6 1.3955(16)
C6 C7 1.3878(17)
C7 C8 1.384(2)
C8 C9 1.384(2)
C9 C10 1.3876(18)
C11 C16 1.3883(17)
C11 C12 1.3939(16)
C12 C13 1.3865(18)
C13 C14 1.381(2)
C14 C15 1.3852(18)
C15 C16 1.3885(16)

loop_
_geom_torsion_atom_site_label_1
_geom_torsion_atom_site_label_2
_geom_torsion_atom_site_label_3
_geom_torsion_atom_site_label_4
_geom_torsion
C4 O1 N1 C1 8.70(13)
O1 N1 C1 N2 2.34(14)
O1 N1 C1 C5 -179.02(10)
C4 N2 C1 N1 -11.82(13)
C2 N2 C1 N1 -127.50(11)
C4 N2 C1 C5 169.54(10)
C2 N2 C1 C5 53.87(13)
C1 N2 C2 C3 80.34(11)
C4 N2 C2 C3 -34.34(10)
C4 O2 C3 C2 -23.89(13)
N2 C2 C3 O2 35.27(12)
C3 O2 C4 O1 -110.48(10)
C3 O2 C4 N2 2.43(12)
C3 O2 C4 C11 127.26(10)
N1 O1 C4 O2 99.42(10)
N1 O1 C4 N2 -15.29(11)
N1 O1 C4 C11 -138.18(9)
C1 N2 C4 O2 -102.71(10)
C2 N2 C4 O2 20.90(10)
C1 N2 C4 O1 15.80(10)
C2 N2 C4 O1 139.40(9)
C1 N2 C4 C11 135.37(10)
C2 N2 C4 C11 -101.03(11)
N1 C1 C5 C10 39.59(17)
N2 C1 C5 C10 -141.86(11)
N1 C1 C5 C6 -140.68(12)
N2 C1 C5 C6 37.86(16)
C10 C5 C6 C7 -0.96(18)
C1 C5 C6 C7 179.32(12)
C5 C6 C7 C8 1.7(2)
C6 C7 C8 C9 -0.9(2)
C7 C8 C9 C10 -0.6(2)
C8 C9 C10 C5 1.3(2)
C6 C5 C10 C9 -0.52(19)
C1 C5 C10 C9 179.20(12)
O2 C4 C11 C16 -26.78(13)
O1 C4 C11 C16 -150.45(10)
N2 C4 C11 C16 93.34(12)
O2 C4 C11 C12 158.29(10)
O1 C4 C11 C12 34.62(13)
N2 C4 C11 C12 -81.59(13)
C16 C11 C12 C13 -1.44(17)
C4 C11 C12 C13 173.54(10)
C11 C12 C13 C14 0.26(19)
C12 C13 C14 C15 1.0(2)
C13 C14 C15 C16 -1.0(2)
C12 C11 C16 C15 1.41(16)
C4 C11 C16 C15 -173.55(10)
C14 C15 C16 C11 -0.20(18)
